data_7052516
loop_
_publ_author_name
'Gun'ko, Yurii K.'
'Reilly, Roisin'
'Kessler, Vadim G.'

_publ_section_title
;
 A convenient route to anionic and cyclic aluminosiloxanes: crystal
 structures of [PyH][&#xE010;Al{OSiPh2(OSiPh2)2O&#xE011;}2] and the first
 twelve-membered organic aluminosilicate Al2Si4O6 ring
;
_journal_issue 4
_journal_name_full 'New Journal of Chemistry'
_journal_page_first 528
_journal_paper_doi 10.1039/b009556g
_journal_volume 25
_journal_year 2001
_chemical_formula_sum 'C60 H64 Al2 Cl2 O7 Si4'
_chemical_formula_weight 1134.33
_chemical_name_systematic
; 
? 
;
_space_group_IT_number 14
_symmetry_cell_setting monoclinic
_symmetry_space_group_name_Hall '-P 2yn'
_symmetry_space_group_name_H-M 'P 1 21/n 1'
_atom_sites_solution_hydrogens geom
_atom_sites_solution_primary direct
_atom_sites_solution_secondary difmap
_audit_creation_method SHELXL-97
_cell_angle_alpha 90.00
_cell_angle_beta 113.911(6)
_cell_angle_gamma 90.00
_cell_formula_units_Z 2
_cell_length_a 14.275(4)
_cell_length_b 16.322(4)
_cell_length_c 16.560(4)
_cell_measurement_temperature 295(2)
_cell_volume 3527.3(16)
_computing_cell_refinement 'BRUKER SAINTPLUS'
_computing_data_collection 'Bruker SMART'
_computing_data_reduction 'BRUKER SAINTPLUS'
_computing_molecular_graphics 'Bruker SHELXTL-NT'
_computing_publication_material 'Bruker SHELXTL-NT'
_computing_structure_refinement 'SHELXL-97 (Sheldrick, 1997)'
_computing_structure_solution 'SHELXS-97 (Sheldrick, 1990)'
_diffrn_ambient_temperature 295(2)
_diffrn_measured_fraction_theta_full 1.000
_diffrn_measured_fraction_theta_max 1.000
_diffrn_measurement_device_type 'SMART CCD 1K'
_diffrn_measurement_method 'Bruker SMART'
_diffrn_radiation_monochromator graphite
_diffrn_radiation_source 'fine-focus sealed tube'
_diffrn_radiation_type MoK\a
_diffrn_radiation_wavelength 0.71073
_diffrn_reflns_av_R_equivalents 0.1731
_diffrn_reflns_av_sigmaI/netI 0.1300
_diffrn_reflns_limit_h_max 10
_diffrn_reflns_limit_h_min -9
_diffrn_reflns_limit_k_max 11
_diffrn_reflns_limit_k_min -11
_diffrn_reflns_limit_l_max 10
_diffrn_reflns_limit_l_min -12
_diffrn_reflns_number 5251
_diffrn_reflns_theta_full 15.00
_diffrn_reflns_theta_max 15.00
_diffrn_reflns_theta_min 1.59
_exptl_absorpt_coefficient_mu 0.227
_exptl_absorpt_correction_type 'not applied'
_exptl_crystal_colour colorless
_exptl_crystal_density_diffrn 1.068
_exptl_crystal_density_meas ?
_exptl_crystal_density_method .
_exptl_crystal_description polyhedron
_exptl_crystal_F_000 1192
_refine_diff_density_max 0.412
_refine_diff_density_min -0.235
_refine_diff_density_rms 0.063
_refine_ls_extinction_method none
_refine_ls_goodness_of_fit_ref 1.151
_refine_ls_hydrogen_treatment mixed
_refine_ls_matrix_type full
_refine_ls_number_parameters 370
_refine_ls_number_reflns 1420
_refine_ls_number_restraints 0
_refine_ls_restrained_S_all 1.151
_refine_ls_R_factor_all 0.1696
_refine_ls_R_factor_gt 0.0782
_refine_ls_shift/su_max 1.963
_refine_ls_shift/su_mean 0.056
_refine_ls_structure_factor_coef Fsqd
_refine_ls_weighting_details 'calc w==1/[\s^2^(Fo^2^)+(0.0891P)^2^+0.0000P] where P==(Fo^2^+2Fc^2^)/3'
_refine_ls_weighting_scheme calc
_refine_ls_wR_factor_gt 0.1792
_refine_ls_wR_factor_ref 0.2024
_reflns_number_gt 710
_reflns_number_total 1420
_reflns_threshold_expression >2sigma(I)
_cod_data_source_file b009556g.txt
_cod_data_source_block alsil1m
_cod_depositor_comments
;
The following automatic conversions were performed:
'_symmetry_cell_setting' value 'Monoclinic' changed to 'monoclinic'
according to '/home/saulius/struct/CIF-dictionaries/cif_core.dic'
dictionary named 'cif_core.dic' version 2.4.1 from 2010-06-29.

Automatic conversion script
Id: cif_fix_enum 1527 2010-12-29 10:47:43Z saulius 
;
_cod_original_sg_symbol_H-M P2(1)/n
_cod_database_code 7052516

loop_
_symmetry_equiv_pos_as_xyz
'x, y, z'
'-x+1/2, y+1/2, -z+1/2'
'-x, -y, -z'
'x-1/2, -y-1/2, z-1/2'

loop_
_atom_site_label
_atom_site_type_symbol
_atom_site_fract_x
_atom_site_fract_y
_atom_site_fract_z
_atom_site_U_iso_or_equiv
_atom_site_adp_type
_atom_site_occupancy
_atom_site_symmetry_multiplicity
_atom_site_calc_flag
_atom_site_refinement_flags
_atom_site_disorder_assembly
_atom_site_disorder_group
Si1 Si 0.0980(6) 0.9447(5) 0.2071(5) 0.067(3) Uani 1 1 d . . .
Al1 Al -0.1992(5) 0.9987(5) -0.0740(6) 0.063(3) Uani 1 1 d . . .
Si2 Si -0.1081(6) 1.0411(5) 0.1342(6) 0.069(3) Uani 1 1 d . . .
Cl1 Cl -0.3529(4) 1.0392(4) -0.1306(4) 0.112(3) Uani 1 1 d . . .
O1 O -0.2114(16) 0.8846(10) -0.0767(11) 0.087(6) Uani 1 1 d . . .
O2 O -0.0106(14) 0.9867(9) 0.1964(9) 0.072(5) Uani 1 1 d . . .
O3 O -0.1446(9) 1.0207(8) 0.0319(11) 0.067(5) Uani 1 1 d . . .
O4 O 0.1369(10) 0.9789(9) 0.1369(10) 0.075(5) Uani 1 1 d . . .
C5 C 0.083(3) 0.826(2) 0.186(2) 0.13(3) Uani 1 1 d . . .
C6 C -0.196(3) 0.974(2) 0.258(3) 0.132(16) Uani 1 1 d . . .
C7 C -0.283(4) 0.966(2) 0.280(3) 0.165(18) Uani 1 1 d . . .
C8 C 0.184(3) 0.9666(15) 0.3225(16) 0.086(14) Uani 1 1 d . . .
C9 C 0.363(3) 0.965(2) 0.418(3) 0.127(16) Uani 1 1 d . . .
C10 C -0.306(3) 1.0354(17) 0.118(2) 0.104(12) Uani 1 1 d . . .
C11 C -0.378(2) 0.991(2) 0.216(3) 0.115(16) Uani 1 1 d . . .
C12 C -0.207(2) 1.0133(18) 0.179(3) 0.076(11) Uani 1 1 d . . .
C13 C -0.073(3) 1.1520(18) 0.148(3) 0.086(13) Uani 1 1 d . . .
C14 C 0.013(3) 0.798(3) 0.220(2) 0.115(14) Uani 1 1 d . . .
C15 C 0.284(4) 0.9604(16) 0.336(2) 0.117(16) Uani 1 1 d . . .
C16 C 0.124(5) 0.692(3) 0.152(3) 0.22(3) Uani 1 1 d . . .
C19 C 0.001(4) 1.172(2) 0.228(3) 0.124(14) Uani 1 1 d . . .
C21 C 0.147(3) 0.780(3) 0.158(2) 0.18(2) Uani 1 1 d . . .
C23 C -0.010(5) 1.317(4) 0.192(5) 0.25(4) Uani 1 1 d . . .
C25 C 0.168(4) 0.989(2) 0.403(4) 0.17(2) Uani 1 1 d . . .
C28 C 0.035(4) 1.253(4) 0.248(3) 0.19(2) Uani 1 1 d . . .
C30 C -0.391(3) 1.025(2) 0.139(3) 0.158(19) Uani 1 1 d . . .
C31 C 0.252(4) 0.997(3) 0.488(3) 0.22(3) Uani 1 1 d . . .
C32 C 0.345(2) 0.986(2) 0.489(4) 0.13(2) Uani 1 1 d . . .
C35 C -0.080(4) 1.303(2) 0.107(4) 0.21(3) Uani 1 1 d . . .
C36 C 0.059(4) 0.658(3) 0.182(3) 0.139(15) Uani 1 1 d . . .
C39 C -0.003(2) 0.707(3) 0.217(3) 0.126(13) Uani 1 1 d . . .
C47 C -0.124(2) 1.214(3) 0.080(2) 0.144(19) Uani 1 1 d . . .
O5 O 0.133(6) 0.799(4) 0.625(4) 0.71(3) Uani 1 1 d . . .
C103 C 0.058(8) 0.858(3) 0.526(6) 0.28(3) Uani 1 1 d . . .
C104 C -0.149(4) 0.757(4) -0.063(4) 0.24(3) Uani 1 1 d . . .
C107 C -0.017(7) 0.725(4) 0.500(6) 0.26(3) Uani 1 1 d . . .
C201 C -0.236(4) 0.749(3) -0.041(3) 0.21(2) Uani 1 1 d . . .
C202 C -0.272(3) 0.835(3) -0.036(2) 0.192(19) Uani 1 1 d . . .
C106 C -0.078(6) 1.267(4) 0.420(3) 0.24(3) Uani 1 1 d . . .
C205 C -0.139(3) 0.837(2) -0.089(3) 0.21(2) Uani 1 1 d . . .
C301 C -0.056(5) 0.817(6) 0.454(3) 0.25(3) Uani 1 1 d . . .

loop_
_atom_site_aniso_label
_atom_site_aniso_U_11
_atom_site_aniso_U_22
_atom_site_aniso_U_33
_atom_site_aniso_U_23
_atom_site_aniso_U_13
_atom_site_aniso_U_12
Si1 0.055(7) 0.065(8) 0.077(8) 0.013(6) 0.024(6) 0.005(6)
Al1 0.054(5) 0.064(8) 0.065(7) 0.004(6) 0.017(5) 0.007(5)
Si2 0.046(6) 0.067(8) 0.080(8) -0.006(6) 0.012(6) 0.000(6)
Cl1 0.068(5) 0.146(7) 0.115(6) 0.037(5) 0.030(4) 0.029(5)
O1 0.138(16) 0.019(17) 0.113(14) -0.009(12) 0.063(12) 0.009(14)
O2 0.061(13) 0.078(13) 0.071(13) 0.005(11) 0.021(11) 0.003(11)
O3 0.077(11) 0.063(13) 0.035(13) -0.024(10) -0.005(9) -0.003(9)
O4 0.082(11) 0.103(15) 0.063(12) 0.038(10) 0.054(11) -0.005(10)
C5 0.07(3) 0.17(7) 0.12(3) 0.12(4) 0.02(2) -0.05(3)
C6 0.20(5) 0.13(3) 0.07(3) 0.01(2) 0.07(3) 0.00(3)
C7 0.19(5) 0.23(4) 0.14(4) -0.02(3) 0.13(4) -0.09(4)
C8 0.000(18) 0.10(2) 0.06(3) -0.010(19) -0.08(2) -0.050(19)
C9 0.20(5) 0.13(3) 0.10(4) -0.03(3) 0.11(4) -0.01(3)
C10 0.05(3) 0.13(3) 0.17(4) 0.01(2) 0.09(3) -0.01(2)
C11 0.02(2) 0.15(3) 0.15(4) -0.05(3) 0.01(2) 0.00(2)
C12 0.01(2) 0.07(2) 0.15(3) -0.04(2) 0.03(2) -0.01(2)
C13 0.05(2) 0.09(4) 0.11(3) -0.09(3) 0.02(2) -0.07(3)
C14 0.16(4) 0.00(3) 0.13(3) -0.01(2) 0.00(2) 0.02(2)
C15 0.12(3) 0.10(2) 0.03(2) -0.003(18) -0.08(3) -0.09(3)
C16 0.35(7) 0.14(6) 0.19(5) -0.05(4) 0.15(4) -0.07(5)
C19 0.14(4) 0.04(3) 0.20(5) -0.10(3) 0.09(4) -0.07(2)
C21 0.14(4) 0.30(7) 0.11(3) -0.08(4) 0.06(3) 0.05(4)
C23 0.25(7) 0.30(9) 0.27(8) -0.24(7) 0.17(6) -0.07(6)
C25 0.28(6) 0.20(4) 0.12(4) 0.00(3) 0.18(5) 0.02(3)
C28 0.12(4) 0.17(6) 0.25(6) -0.07(5) 0.06(4) -0.05(4)
C30 0.16(5) 0.19(4) 0.12(3) 0.09(3) 0.06(3) 0.06(3)
C31 0.32(7) 0.24(4) 0.00(3) -0.04(3) -0.02(3) -0.02(5)
C32 0.05(2) 0.08(3) 0.22(6) 0.03(3) 0.01(3) 0.00(2)
C35 0.40(7) 0.00(3) 0.35(7) 0.00(4) 0.27(6) -0.03(3)
C36 0.18(4) 0.10(4) 0.12(4) -0.02(3) 0.04(3) -0.02(3)
C39 0.08(3) 0.08(4) 0.20(4) 0.01(3) 0.05(2) 0.00(2)
C47 0.16(3) 0.16(5) 0.11(3) 0.06(3) 0.06(2) 0.09(4)
O5 1.16(11) 0.70(8) 0.83(10) -0.62(4) 0.96(9) -0.71(7)
C103 0.48(9) 0.17(4) 0.37(9) -0.01(5) 0.36(7) -0.11(6)
C104 0.22(5) 0.17(6) 0.40(7) 0.02(5) 0.21(5) 0.00(5)
C107 0.40(9) 0.19(6) 0.26(8) -0.13(6) 0.22(6) -0.20(6)
C201 0.28(6) 0.00(3) 0.31(5) 0.03(3) 0.09(4) -0.02(4)
C202 0.32(4) 0.10(4) 0.29(5) 0.05(3) 0.27(4) -0.08(4)
C106 0.38(8) 0.24(7) 0.15(5) -0.02(5) 0.18(5) 0.02(6)
C205 0.33(5) 0.00(3) 0.43(6) 0.01(3) 0.29(5) 0.08(3)
C301 0.23(5) 0.41(10) 0.15(4) 0.07(6) 0.11(4) 0.12(6)

loop_
_atom_type_symbol
_atom_type_description
_atom_type_scat_dispersion_real
_atom_type_scat_dispersion_imag
_atom_type_scat_source
C C 0.0033 0.0016 'International Tables Vol C Tables 4.2.6.8 and 6.1.1.4'
H H 0.0000 0.0000 'International Tables Vol C Tables 4.2.6.8 and 6.1.1.4'
O O 0.0106 0.0060 'International Tables Vol C Tables 4.2.6.8 and 6.1.1.4'
Al Al 0.0645 0.0514 'International Tables Vol C Tables 4.2.6.8 and 6.1.1.4'
Si Si 0.0817 0.0704 'International Tables Vol C Tables 4.2.6.8 and 6.1.1.4'
Cl Cl 0.1484 0.1585 'International Tables Vol C Tables 4.2.6.8 and 6.1.1.4'

loop_
_geom_angle_atom_site_label_1
_geom_angle_atom_site_label_2
_geom_angle_atom_site_label_3
_geom_angle
_geom_angle_site_symmetry_1
_geom_angle_site_symmetry_3
_geom_angle_publ_flag
O4 Si1 O2 111.9(8) . . ?
O4 Si1 C8 114.2(13) . . ?
O2 Si1 C8 103.6(14) . . ?
O4 Si1 C5 105.0(16) . . ?
O2 Si1 C5 111.4(14) . . ?
C8 Si1 C5 110.9(12) . . ?
O3 Al1 O4 118.6(8) . 3_575 ?
O3 Al1 O1 104.0(8) . . ?
O4 Al1 O1 105.8(10) 3_575 . ?
O3 Al1 Cl1 111.3(6) . . ?
O4 Al1 Cl1 112.1(6) 3_575 . ?
O1 Al1 Cl1 103.3(8) . . ?
O3 Si2 O2 112.9(8) . . ?
O3 Si2 C13 107.0(15) . . ?
O2 Si2 C13 109.5(14) . . ?
O3 Si2 C12 112.8(13) . . ?
O2 Si2 C12 101.9(15) . . ?
C13 Si2 C12 112.9(12) . . ?
C205 O1 C202 111(2) . . ?
C205 O1 Al1 120(3) . . ?
C202 O1 Al1 126(3) . . ?
Si2 O2 Si1 146.0(9) . . ?
Si2 O3 Al1 171.7(9) . . ?
Si1 O4 Al1 167.5(10) . 3_575 ?
C14 C5 C21 128(4) . . ?
C14 C5 Si1 107(4) . . ?
C21 C5 Si1 124(4) . . ?
C12 C6 C7 119(4) . . ?
C11 C7 C6 117(4) . . ?
C15 C8 C25 114(3) . . ?
C15 C8 Si1 112(3) . . ?
C25 C8 Si1 134(4) . . ?
C32 C9 C15 120(4) . . ?
C30 C10 C12 120(3) . . ?
C30 C11 C7 125(4) . . ?
C6 C12 C10 119(3) . . ?
C6 C12 Si2 130(4) . . ?
C10 C12 Si2 111(3) . . ?
C19 C13 C47 122(3) . . ?
C19 C13 Si2 115(3) . . ?
C47 C13 Si2 123(3) . . ?
C5 C14 C39 116(3) . . ?
C8 C15 C9 124(3) . . ?
C36 C16 C21 123(6) . . ?
C13 C19 C28 121(4) . . ?
C5 C21 C16 114(5) . . ?
C35 C23 C28 121(7) . . ?
C8 C25 C31 122(4) . . ?
C23 C28 C19 123(6) . . ?
C11 C30 C10 119(4) . . ?
C32 C31 C25 116(5) . . ?
C31 C32 C9 124(5) . . ?
C23 C35 C47 119(5) . . ?
C16 C36 C39 123(5) . . ?
C14 C39 C36 116(3) . . ?
C13 C47 C35 114(3) . . ?
C103 O5 C106 86(6) . 3_576 ?
C301 C103 O5 118(4) . . ?
C201 C104 C205 112(6) . . ?
C106 C107 C301 110(5) 3_576 . ?
C104 C201 C202 106(4) . . ?
C201 C202 O1 102(3) . . ?
C107 C106 O5 133(7) 3_576 3_576 ?
O1 C205 C104 107(4) . . ?
C103 C301 C107 89(4) . . ?

loop_
_geom_bond_atom_site_label_1
_geom_bond_atom_site_label_2
_geom_bond_distance
_geom_bond_site_symmetry_2
_geom_bond_publ_flag
Si1 O4 1.579(16) . ?
Si1 O2 1.637(17) . ?
Si1 C8 1.84(2) . ?
Si1 C5 1.96(4) . ?
Al1 O3 1.645(17) . ?
Al1 O4 1.661(17) 3_575 ?
Al1 O1 1.870(16) . ?
Al1 Cl1 2.112(8) . ?
Si2 O3 1.592(16) . ?
Si2 O2 1.621(17) . ?
Si2 C13 1.87(3) . ?
Si2 C12 1.90(3) . ?
O1 C205 1.38(3) . ?
O1 C202 1.52(3) . ?
O4 Al1 1.661(17) 3_575 ?
C5 C14 1.41(4) . ?
C5 C21 1.39(4) . ?
C6 C12 1.42(3) . ?
C6 C7 1.44(4) . ?
C7 C11 1.40(4) . ?
C8 C15 1.35(4) . ?
C8 C25 1.49(3) . ?
C9 C32 1.35(4) . ?
C9 C15 1.38(4) . ?
C10 C30 1.41(4) . ?
C10 C12 1.41(3) . ?
C11 C30 1.33(4) . ?
C13 C19 1.36(3) . ?
C13 C47 1.48(3) . ?
C14 C39 1.50(3) . ?
C16 C36 1.34(5) . ?
C16 C21 1.47(6) . ?
C19 C28 1.39(5) . ?
C23 C35 1.38(6) . ?
C23 C28 1.36(8) . ?
C25 C31 1.43(4) . ?
C31 C32 1.33(5) . ?
C35 C47 1.56(4) . ?
C36 C39 1.48(4) . ?
O5 C103 1.82(11) . ?
O5 C106 1.37(7) 3_576 ?
C103 C301 1.72(7) . ?
C104 C201 1.43(5) . ?
C104 C205 1.39(5) . ?
C107 C106 1.47(6) 3_576 ?
C107 C301 1.68(6) . ?
C201 C202 1.50(4) . ?
C106 C107 1.47(6) 3_576 ?
C106 O5 1.37(7) 3_576 ?
